data_4119029
loop_
_publ_author_name
'Maialen Espinal de Viguri'
'Miguel A. Huertos'
'Julio P\'erez'
'Luc\'ia Riera'
'Irene Ara'

_publ_contact_author
;    LUCIA RIERA 
     Departamento de Quimica Inorganica
     ISQCH - Facultad de Ciencias
     Universidad de Zaragoza-CSIC
     C/ Pedro Cerbuna 12
     50009 Zaragoza  
     SPAIN
;
_publ_contact_author_email riera@unizar.es
_publ_contact_author_fax +34-976761187
_publ_contact_author_phone +34-976761184
_publ_section_title
;
 Re-Mediated C-C Coupling of Pyridines and Imidazoles
;
_journal_name_full 'Journal of the American Chemical Society'
_journal_page_first 20326
_journal_page_last 20329
_journal_paper_doi 10.1021/ja310981m
_journal_volume 134
_journal_year 2012
_chemical_formula_sum 'C49 H29 B F24 N5 O3 Re'
_chemical_formula_weight 1388.78
_chemical_name_systematic
; 
 ? 
;
_space_group_IT_number 14
_symmetry_cell_setting monoclinic
_symmetry_space_group_name_Hall '-P 2ybc'
_symmetry_space_group_name_H-M 'P 1 21/c 1'
_atom_sites_solution_hydrogens geom
_atom_sites_solution_primary direct
_atom_sites_solution_secondary difmap
_audit_creation_method SHELXL-97
_cell_angle_alpha 90.00
_cell_angle_beta 93.5590(10)
_cell_angle_gamma 90.00
_cell_formula_units_Z 4
_cell_length_a 13.3687(10)
_cell_length_b 9.4769(7)
_cell_length_c 39.4530(19)
_cell_measurement_temperature 100(2)
_cell_volume 4988.8(6)
_computing_structure_refinement 'SHELXL-97 (Sheldrick, 1997)'
_computing_structure_solution 'SHELXS-97 (Sheldrick, 1990)'
_diffrn_ambient_temperature 100(2)
_diffrn_measured_fraction_theta_full 0.986
_diffrn_measured_fraction_theta_max 0.986
_diffrn_radiation_monochromator graphite
_diffrn_radiation_source 'fine-focus sealed tube'
_diffrn_radiation_type MoK\a
_diffrn_radiation_wavelength 0.71073
_diffrn_reflns_av_R_equivalents 0.1108
_diffrn_reflns_av_sigmaI/netI 0.1658
_diffrn_reflns_limit_h_max 17
_diffrn_reflns_limit_h_min -17
_diffrn_reflns_limit_k_max 12
_diffrn_reflns_limit_k_min -12
_diffrn_reflns_limit_l_max 51
_diffrn_reflns_limit_l_min -50
_diffrn_reflns_number 41214
_diffrn_reflns_theta_full 27.58
_diffrn_reflns_theta_max 27.58
_diffrn_reflns_theta_min 1.53
_exptl_absorpt_coefficient_mu 2.575
_exptl_absorpt_correction_T_max 0.9503
_exptl_absorpt_correction_T_min 0.5121
_exptl_absorpt_correction_type multi-scan
_exptl_crystal_density_diffrn 1.849
_exptl_crystal_F_000 2712
_exptl_crystal_size_max 0.30
_exptl_crystal_size_mid 0.05
_exptl_crystal_size_min 0.02
_refine_diff_density_max 1.502
_refine_diff_density_min -3.025
_refine_diff_density_rms 0.137
_refine_ls_extinction_method none
_refine_ls_goodness_of_fit_ref 0.808
_refine_ls_hydrogen_treatment constr
_refine_ls_matrix_type full
_refine_ls_number_parameters 748
_refine_ls_number_reflns 11394
_refine_ls_number_restraints 0
_refine_ls_restrained_S_all 0.808
_refine_ls_R_factor_all 0.1286
_refine_ls_R_factor_gt 0.0511
_refine_ls_shift/su_max 0.009
_refine_ls_shift/su_mean 0.000
_refine_ls_structure_factor_coef Fsqd
_refine_ls_weighting_details 'calc w=1/[\s^2^(Fo^2^)+(0.0424P)^2^+0.0000P] where P=(Fo^2^+2Fc^2^)/3'
_refine_ls_weighting_scheme calc
_refine_ls_wR_factor_gt 0.0876
_refine_ls_wR_factor_ref 0.1063
_reflns_number_gt 5882
_reflns_number_total 11394
_reflns_threshold_expression >2sigma(I)
_cod_data_source_file ja310981m_si_001_2.cif
_cod_data_source_block ial198a-complex2b
_cod_database_code 4119029

loop_
_symmetry_equiv_pos_as_xyz
'x, y, z'
'-x, y+1/2, -z+1/2'
'-x, -y, -z'
'x, -y-1/2, z-1/2'

loop_
_atom_site_label
_atom_site_type_symbol
_atom_site_fract_x
_atom_site_fract_y
_atom_site_fract_z
_atom_site_U_iso_or_equiv
_atom_site_adp_type
_atom_site_occupancy
_atom_site_symmetry_multiplicity
_atom_site_calc_flag
_atom_site_refinement_flags
Re Re 0.28461(2) 0.85958(3) 0.207202(7) 0.02922(9) Uani 1 1 d .
O11 O 0.4801(4) 1.0300(6) 0.21301(12) 0.0472(14) Uani 1 1 d .
O12 O 0.3064(4) 0.8183(5) 0.28452(12) 0.0519(16) Uani 1 1 d .
O13 O 0.1695(4) 1.1374(6) 0.21484(12) 0.0506(14) Uani 1 1 d .
N1 N 0.2724(4) 0.8658(6) 0.15304(12) 0.0296(13) Uani 1 1 d .
N2 N 0.3525(4) 0.6635(6) 0.19099(14) 0.0325(14) Uani 1 1 d .
N3 N 0.2940(4) 0.7719(6) 0.10233(14) 0.0351(15) Uani 1 1 d .
N4 N 0.1456(4) 0.7352(6) 0.20276(13) 0.0298(14) Uani 1 1 d .
N5 N 0.0295(4) 0.5789(7) 0.21316(15) 0.0418(16) Uani 1 1 d .
C11 C 0.4072(6) 0.9655(8) 0.21054(17) 0.0348(18) Uani 1 1 d .
C12 C 0.2980(5) 0.8334(7) 0.25510(19) 0.0366(19) Uani 1 1 d .
C13 C 0.2125(5) 1.0319(8) 0.21306(16) 0.0309(17) Uani 1 1 d .
C2 C 0.3088(5) 0.7556(8) 0.13705(17) 0.0312(17) Uani 1 1 d .
C3 C 0.2350(5) 0.9556(8) 0.12857(18) 0.0384(19) Uani 1 1 d .
H3 H 0.2055 1.0447 0.1326 0.046 Uiso 1 1 calc R
C4 C 0.2462(5) 0.8992(7) 0.09746(17) 0.0348(19) Uani 1 1 d .
H4 H 0.2250 0.9401 0.0762 0.042 Uiso 1 1 calc R
C30 C 0.3184(6) 0.6776(7) 0.07517(17) 0.044(2) Uani 1 1 d .
H30A H 0.2980 0.7206 0.0532 0.066 Uiso 1 1 calc R
H30B H 0.2828 0.5880 0.0775 0.066 Uiso 1 1 calc R
H30C H 0.3908 0.6603 0.0764 0.066 Uiso 1 1 calc R
C5 C 0.3566(5) 0.6410(8) 0.15678(17) 0.0325(16) Uani 1 1 d .
C6 C 0.4034(5) 0.5219(8) 0.14415(18) 0.0376(19) Uani 1 1 d .
H6 H 0.4083 0.5117 0.1204 0.045 Uiso 1 1 calc R
C7 C 0.4424(6) 0.4195(8) 0.1658(2) 0.043(2) Uani 1 1 d .
C70 C 0.4934(6) 0.2922(8) 0.1514(2) 0.057(2) Uani 1 1 d .
H70A H 0.5167 0.2294 0.1700 0.086 Uiso 1 1 calc R
H70B H 0.5509 0.3231 0.1391 0.086 Uiso 1 1 calc R
H70C H 0.4459 0.2415 0.1359 0.086 Uiso 1 1 calc R
C8 C 0.4335(6) 0.4390(9) 0.2007(2) 0.048(2) Uani 1 1 d .
H8 H 0.4573 0.3690 0.2164 0.057 Uiso 1 1 calc R
C9 C 0.3899(5) 0.5610(8) 0.21201(19) 0.042(2) Uani 1 1 d .
H9 H 0.3859 0.5735 0.2358 0.051 Uiso 1 1 calc R
C14 C 0.1240(5) 0.6277(8) 0.22179(17) 0.0413(19) Uani 1 1 d .
H14 H 0.1679 0.5889 0.2392 0.050 Uiso 1 1 calc R
C15 C 0.0629(5) 0.7587(9) 0.18116(18) 0.042(2) Uani 1 1 d .
H15 H 0.0568 0.8310 0.1645 0.050 Uiso 1 1 calc R
C16 C -0.0094(5) 0.6615(8) 0.18745(19) 0.043(2) Uani 1 1 d .
H16 H -0.0739 0.6534 0.1761 0.052 Uiso 1 1 calc R
C50 C -0.0161(6) 0.4556(9) 0.2280(2) 0.055(2) Uani 1 1 d .
H50A H -0.0841 0.4426 0.2178 0.083 Uiso 1 1 calc R
H50B H -0.0190 0.4695 0.2526 0.083 Uiso 1 1 calc R
H50C H 0.0242 0.3717 0.2238 0.083 Uiso 1 1 calc R
B B 0.7645(5) 0.5086(8) 0.08659(17) 0.0205(16) Uani 1 1 d .
F1 F 0.6039(3) 1.0615(4) 0.09605(9) 0.0366(10) Uani 1 1 d .
F2 F 0.5108(3) 0.9195(4) 0.06606(10) 0.0436(11) Uani 1 1 d .
F3 F 0.4660(3) 0.9905(4) 0.11465(10) 0.0428(11) Uani 1 1 d .
F4 F 0.7519(5) 0.6336(7) 0.21481(11) 0.114(3) Uani 1 1 d .
F5 F 0.7076(6) 0.8358(6) 0.21559(11) 0.119(3) Uani 1 1 d .
F6 F 0.6063(4) 0.6783(9) 0.21935(12) 0.138(3) Uani 1 1 d .
F7 F 0.3697(3) 0.2675(5) 0.01238(12) 0.0580(14) Uani 1 1 d .
F8 F 0.3944(3) 0.4834(4) 0.02496(10) 0.0420(11) Uani 1 1 d .
F9 F 0.3750(3) 0.3335(5) 0.06458(11) 0.0524(12) Uani 1 1 d .
F10 F 0.6687(3) 0.0366(4) -0.02000(9) 0.0409(11) Uani 1 1 d .
F11 F 0.7223(3) -0.0404(4) 0.02878(9) 0.0353(10) Uani 1 1 d .
F12 F 0.8137(3) 0.0992(4) 0.00153(10) 0.0433(11) Uani 1 1 d .
F13 F 0.8818(3) 0.0756(5) 0.19830(10) 0.0608(14) Uani 1 1 d .
F14 F 0.7419(3) 0.0882(4) 0.16970(10) 0.0430(11) Uani 1 1 d .
F15 F 0.8590(3) -0.0356(4) 0.15139(11) 0.0561(13) Uani 1 1 d .
F16 F 1.1463(3) 0.5096(5) 0.12010(11) 0.0569(13) Uani 1 1 d .
F17 F 1.1794(3) 0.2906(4) 0.12303(11) 0.0499(12) Uani 1 1 d .
F18 F 1.1592(3) 0.4051(4) 0.16805(10) 0.0478(12) Uani 1 1 d .
F19 F 0.9951(3) 0.6729(4) -0.03970(9) 0.0387(10) Uani 1 1 d .
F20 F 0.8394(3) 0.7155(5) -0.04899(10) 0.0514(12) Uani 1 1 d .
F21 F 0.8887(3) 0.5045(5) -0.03680(10) 0.0562(13) Uani 1 1 d .
F22 F 1.0471(3) 1.0081(4) 0.05337(10) 0.0369(10) Uani 1 1 d .
F23 F 0.9061(3) 1.0558(4) 0.07401(10) 0.0383(10) Uani 1 1 d .
F24 F 1.0143(3) 0.9312(4) 0.10284(9) 0.0353(10) Uani 1 1 d .
C18 C 0.7019(4) 0.6133(6) 0.11081(15) 0.0185(14) Uani 1 1 d .
C19 C 0.6451(4) 0.7257(6) 0.09592(16) 0.0204(14) Uani 1 1 d .
H19 H 0.6389 0.7323 0.0719 0.024 Uiso 1 1 calc R
C20 C 0.5981(4) 0.8263(6) 0.11462(16) 0.0219(15) Uani 1 1 d .
C21 C 0.6083(5) 0.8224(6) 0.14980(17) 0.0266(16) Uani 1 1 d .
H21 H 0.5779 0.8925 0.1630 0.032 Uiso 1 1 calc R
C22 C 0.6636(5) 0.7144(7) 0.16538(16) 0.0248(15) Uani 1 1 d .
C23 C 0.7088(4) 0.6121(6) 0.14631(15) 0.0208(15) Uani 1 1 d .
H23 H 0.7457 0.5388 0.1578 0.025 Uiso 1 1 calc R
C24 C 0.5445(5) 0.9485(7) 0.09769(18) 0.0299(17) Uani 1 1 d .
C25 C 0.6797(6) 0.7171(8) 0.20331(18) 0.0345(18) Uani 1 1 d .
C26 C 0.6904(4) 0.4022(6) 0.06397(15) 0.0210(15) Uani 1 1 d .
C27 C 0.5877(5) 0.4172(6) 0.05922(15) 0.0241(15) Uani 1 1 d .
H27 H 0.5562 0.4920 0.0705 0.029 Uiso 1 1 calc R
C28 C 0.5282(4) 0.3270(7) 0.03850(16) 0.0249(16) Uani 1 1 d .
C29 C 0.5707(5) 0.2177(7) 0.02131(16) 0.0279(16) Uani 1 1 d .
H29 H 0.5309 0.1578 0.0067 0.033 Uiso 1 1 calc R
C31 C 0.6733(5) 0.1980(6) 0.02603(15) 0.0206(14) Uani 1 1 d .
C32 C 0.7314(4) 0.2885(6) 0.04678(14) 0.0220(15) Uani 1 1 d .
H32 H 0.8017 0.2727 0.0494 0.026 Uiso 1 1 calc R
C33 C 0.4173(5) 0.3499(8) 0.03515(18) 0.0357(17) Uani 1 1 d .
C34 C 0.7189(5) 0.0753(7) 0.00949(17) 0.0293(17) Uani 1 1 d .
C35 C 0.8444(5) 0.4123(7) 0.11005(16) 0.0238(15) Uani 1 1 d .
C36 C 0.8109(5) 0.2941(6) 0.12828(15) 0.0217(14) Uani 1 1 d .
H36 H 0.7416 0.2713 0.1270 0.026 Uiso 1 1 calc R
C37 C 0.8775(5) 0.2110(6) 0.14798(15) 0.0213(14) Uani 1 1 d .
C38 C 0.9795(5) 0.2424(7) 0.15077(15) 0.0271(16) Uani 1 1 d .
H38 H 1.0247 0.1865 0.1646 0.033 Uiso 1 1 calc R
C39 C 1.0134(4) 0.3561(7) 0.13302(14) 0.0243(14) Uani 1 1 d .
C40 C 0.9469(5) 0.4390(6) 0.11300(14) 0.0201(14) Uani 1 1 d .
H40 H 0.9726 0.5164 0.1009 0.024 Uiso 1 1 calc R
C41 C 0.8397(5) 0.0868(7) 0.16651(17) 0.0308(17) Uani 1 1 d .
C42 C 1.1238(5) 0.3921(7) 0.13598(16) 0.0280(17) Uani 1 1 d .
C43 C 0.8266(4) 0.6115(6) 0.06173(15) 0.0183(14) Uani 1 1 d .
C44 C 0.8388(4) 0.5857(6) 0.02730(15) 0.0207(14) Uani 1 1 d .
H44 H 0.8072 0.5053 0.0170 0.025 Uiso 1 1 calc R
C45 C 0.8950(4) 0.6723(6) 0.00760(15) 0.0206(15) Uani 1 1 d .
C46 C 0.9425(4) 0.7903(7) 0.02152(15) 0.0231(15) Uani 1 1 d .
H46 H 0.9825 0.8487 0.0082 0.028 Uiso 1 1 calc R
C47 C 0.9305(4) 0.8214(6) 0.05518(15) 0.0207(15) Uani 1 1 d .
C48 C 0.8739(4) 0.7339(6) 0.07509(15) 0.0213(14) Uani 1 1 d .
H48 H 0.8671 0.7575 0.0982 0.026 Uiso 1 1 calc R
C49 C 0.9042(5) 0.6410(8) -0.02898(16) 0.0341(16) Uani 1 1 d .
C51 C 0.9734(5) 0.9520(7) 0.07100(17) 0.0275(16) Uani 1 1 d .

loop_
_atom_site_aniso_label
_atom_site_aniso_U_11
_atom_site_aniso_U_22
_atom_site_aniso_U_33
_atom_site_aniso_U_23
_atom_site_aniso_U_13
_atom_site_aniso_U_12
Re 0.02475(14) 0.03616(16) 0.02664(14) -0.00245(17) 0.00075(10) 0.00300(17)
O11 0.036(3) 0.060(4) 0.046(3) -0.008(3) 0.004(3) -0.018(3)
O12 0.063(4) 0.064(4) 0.028(3) 0.007(3) -0.008(3) -0.010(3)
O13 0.049(3) 0.057(4) 0.045(3) -0.007(3) -0.002(3) 0.022(3)
N1 0.029(3) 0.038(3) 0.022(3) -0.009(3) 0.000(2) -0.004(3)
N2 0.023(3) 0.038(4) 0.036(3) 0.001(3) 0.002(3) -0.004(3)
N3 0.032(4) 0.042(4) 0.031(4) 0.003(3) 0.003(3) -0.006(3)
N4 0.028(3) 0.037(4) 0.026(3) -0.006(3) 0.008(3) 0.005(3)
N5 0.029(4) 0.057(4) 0.041(4) -0.015(3) 0.009(3) -0.012(3)
C11 0.044(5) 0.032(5) 0.029(4) 0.000(3) 0.008(4) 0.002(4)
C12 0.032(4) 0.035(5) 0.043(5) 0.001(4) 0.000(3) -0.005(3)
C13 0.025(4) 0.044(5) 0.024(4) -0.008(3) 0.001(3) 0.006(4)
C2 0.024(4) 0.042(5) 0.028(4) 0.002(4) 0.007(3) -0.010(3)
C3 0.026(4) 0.056(5) 0.033(4) 0.009(4) 0.006(3) 0.011(4)
C4 0.028(4) 0.053(6) 0.023(4) 0.008(3) -0.001(3) 0.009(4)
C30 0.051(5) 0.045(5) 0.036(4) -0.008(4) 0.006(4) 0.002(4)
C5 0.024(4) 0.032(4) 0.042(4) -0.010(4) 0.003(3) -0.004(4)
C6 0.038(5) 0.039(5) 0.036(4) -0.010(4) 0.005(4) 0.002(4)
C7 0.040(5) 0.035(5) 0.051(5) 0.007(4) -0.006(4) 0.005(4)
C70 0.069(6) 0.045(5) 0.056(6) -0.004(4) -0.003(5) 0.020(5)
C8 0.054(6) 0.048(5) 0.041(5) 0.000(4) -0.004(4) 0.019(4)
C9 0.033(4) 0.052(5) 0.041(5) 0.000(4) -0.007(4) 0.013(4)
C14 0.038(4) 0.052(5) 0.034(4) -0.002(4) 0.007(3) 0.001(4)
C15 0.023(4) 0.064(6) 0.037(5) -0.001(4) -0.006(3) 0.002(4)
C16 0.024(4) 0.060(6) 0.046(5) -0.012(4) 0.000(3) -0.004(4)
C50 0.047(5) 0.068(6) 0.053(5) -0.010(5) 0.024(4) -0.023(5)
B 0.024(4) 0.021(4) 0.016(4) 0.003(3) -0.002(3) 0.004(3)
F1 0.035(2) 0.027(2) 0.048(3) 0.0069(19) 0.000(2) -0.0028(19)
F2 0.050(3) 0.035(2) 0.043(3) -0.001(2) -0.019(2) 0.014(2)
F3 0.029(2) 0.039(3) 0.062(3) 0.005(2) 0.015(2) 0.014(2)
F4 0.176(6) 0.138(5) 0.026(3) -0.003(3) -0.010(3) 0.106(5)
F5 0.257(8) 0.067(4) 0.028(3) 0.005(3) -0.033(4) -0.075(5)
F6 0.073(4) 0.311(10) 0.031(3) 0.005(4) 0.014(3) -0.085(5)
F7 0.029(2) 0.051(3) 0.091(4) -0.037(3) -0.023(2) 0.007(2)
F8 0.032(2) 0.037(3) 0.056(3) -0.001(2) -0.008(2) 0.012(2)
F9 0.023(2) 0.076(4) 0.058(3) 0.013(3) 0.010(2) -0.004(2)
F10 0.053(3) 0.037(3) 0.031(2) -0.0125(19) -0.010(2) 0.001(2)
F11 0.038(2) 0.026(2) 0.041(2) -0.0008(19) -0.0017(19) 0.0036(19)
F12 0.032(2) 0.042(3) 0.058(3) -0.018(2) 0.018(2) -0.0049(19)
F13 0.067(3) 0.074(3) 0.039(3) 0.031(2) -0.019(2) -0.025(3)
F14 0.037(3) 0.034(3) 0.058(3) 0.015(2) 0.011(2) 0.000(2)
F15 0.081(3) 0.019(2) 0.073(3) 0.001(2) 0.038(3) 0.006(2)
F16 0.024(2) 0.064(3) 0.082(3) 0.039(3) -0.008(2) -0.008(2)
F17 0.023(2) 0.057(3) 0.070(3) -0.025(2) 0.004(2) 0.003(2)
F18 0.028(2) 0.077(3) 0.037(2) -0.004(2) -0.0058(19) -0.012(2)
F19 0.033(2) 0.050(3) 0.034(2) -0.0046(19) 0.0162(18) -0.0022(19)
F20 0.039(3) 0.086(3) 0.028(2) 0.009(2) -0.003(2) 0.003(2)
F21 0.090(4) 0.047(3) 0.034(3) -0.014(2) 0.019(2) -0.029(3)
F22 0.035(2) 0.031(2) 0.045(3) 0.0001(19) 0.007(2) -0.0158(19)
F23 0.039(2) 0.024(2) 0.051(3) -0.010(2) -0.003(2) -0.001(2)
F24 0.035(2) 0.039(2) 0.031(2) 0.0038(19) -0.0045(18) -0.0118(19)
C18 0.020(3) 0.009(4) 0.027(3) 0.001(3) 0.004(3) -0.004(2)
C19 0.017(3) 0.020(4) 0.024(4) 0.001(3) 0.000(3) -0.003(3)
C20 0.019(3) 0.019(4) 0.027(4) 0.003(3) 0.000(3) -0.002(3)
C21 0.024(4) 0.016(4) 0.042(4) -0.003(3) 0.015(3) -0.006(3)
C22 0.022(4) 0.022(4) 0.030(4) 0.002(3) 0.007(3) -0.001(3)
C23 0.014(3) 0.017(4) 0.032(4) 0.003(3) 0.004(3) -0.005(3)
C24 0.026(4) 0.021(4) 0.043(5) -0.001(3) 0.003(3) 0.001(3)
C25 0.039(5) 0.033(5) 0.031(4) 0.001(4) 0.003(4) 0.005(4)
C26 0.018(3) 0.023(4) 0.022(3) 0.006(3) 0.001(3) 0.001(3)
C27 0.029(4) 0.018(3) 0.026(4) 0.002(3) 0.002(3) 0.000(3)
C28 0.018(3) 0.029(4) 0.027(4) 0.002(3) -0.002(3) -0.008(3)
C29 0.029(4) 0.025(4) 0.029(4) -0.003(3) -0.004(3) -0.006(3)
C31 0.022(4) 0.021(4) 0.019(3) 0.002(3) 0.003(3) -0.001(3)
C32 0.017(4) 0.029(4) 0.020(4) 0.004(3) 0.000(3) -0.002(3)
C33 0.032(4) 0.029(4) 0.046(4) -0.012(4) -0.001(3) -0.004(4)
C34 0.029(4) 0.030(4) 0.028(4) 0.000(3) 0.001(3) -0.004(3)
C35 0.024(4) 0.024(4) 0.024(4) -0.010(3) 0.007(3) 0.003(3)
C36 0.019(3) 0.026(4) 0.020(3) -0.003(3) -0.001(3) -0.007(3)
C37 0.025(4) 0.016(3) 0.023(4) -0.002(3) 0.007(3) 0.000(3)
C38 0.028(4) 0.031(4) 0.022(4) -0.002(3) -0.002(3) 0.007(3)
C39 0.019(3) 0.033(4) 0.021(3) -0.004(3) -0.001(2) -0.004(4)
C40 0.028(4) 0.019(4) 0.014(3) 0.000(3) 0.004(3) -0.001(3)
C41 0.032(4) 0.030(4) 0.032(4) 0.000(3) 0.008(3) 0.001(3)
C42 0.031(4) 0.027(5) 0.026(4) 0.000(3) 0.003(3) 0.005(3)
C43 0.017(3) 0.016(4) 0.022(3) -0.001(3) 0.000(3) 0.004(3)
C44 0.017(3) 0.019(3) 0.026(4) 0.002(3) 0.001(3) -0.002(3)
C45 0.021(3) 0.016(4) 0.025(3) -0.002(3) 0.001(3) 0.001(3)
C46 0.017(3) 0.028(4) 0.025(4) 0.009(3) 0.006(3) -0.002(3)
C47 0.019(3) 0.018(4) 0.025(4) 0.000(3) -0.001(3) -0.001(3)
C48 0.020(3) 0.022(4) 0.022(4) 0.003(3) 0.001(3) -0.001(3)
C49 0.034(4) 0.036(4) 0.033(4) 0.005(4) 0.010(3) -0.002(4)
C51 0.023(4) 0.028(4) 0.032(4) 0.003(3) 0.006(3) -0.003(3)

loop_
_atom_type_symbol
_atom_type_description
_atom_type_scat_dispersion_real
_atom_type_scat_dispersion_imag
_atom_type_scat_source
C C 0.0033 0.0016 'International Tables Vol C Tables 4.2.6.8 and 6.1.1.4'
H H 0.0000 0.0000 'International Tables Vol C Tables 4.2.6.8 and 6.1.1.4'
B B 0.0013 0.0007 'International Tables Vol C Tables 4.2.6.8 and 6.1.1.4'
N N 0.0061 0.0033 'International Tables Vol C Tables 4.2.6.8 and 6.1.1.4'
O O 0.0106 0.0060 'International Tables Vol C Tables 4.2.6.8 and 6.1.1.4'
F F 0.0171 0.0103 'International Tables Vol C Tables 4.2.6.8 and 6.1.1.4'
Re Re -1.0185 7.2310 'International Tables Vol C Tables 4.2.6.8 and 6.1.1.4'

loop_
_geom_angle_atom_site_label_1
_geom_angle_atom_site_label_2
_geom_angle_atom_site_label_3
_geom_angle
C12 Re C13 90.5(3)
C12 Re C11 88.5(3)
C13 Re C11 88.8(3)
C12 Re N1 174.0(3)
C13 Re N1 95.1(3)
C11 Re N1 93.8(2)
C12 Re N2 99.5(3)
C13 Re N2 169.2(2)
C11 Re N2 95.5(2)
N1 Re N2 74.8(2)
C12 Re N4 92.1(2)
C13 Re N4 92.2(2)
C11 Re N4 178.9(3)
N1 Re N4 85.6(2)
N2 Re N4 83.41(19)
C2 N1 C3 106.5(6)
C2 N1 Re 116.5(5)
C3 N1 Re 137.0(5)
C9 N2 C5 117.1(6)
C9 N2 Re 125.2(5)
C5 N2 Re 117.6(5)
C4 N3 C2 105.9(6)
C4 N3 C30 124.3(6)
C2 N3 C30 129.8(6)
C14 N4 C15 106.6(6)
C14 N4 Re 125.9(5)
C15 N4 Re 127.4(5)
C16 N5 C14 107.2(6)
C16 N5 C50 127.8(6)
C14 N5 C50 124.9(7)
O11 C11 Re 178.9(7)
O12 C12 Re 179.5(7)
O13 C13 Re 176.5(6)
N1 C2 N3 110.4(6)
N1 C2 C5 119.5(6)
N3 C2 C5 130.1(7)
C4 C3 N1 109.9(7)
C3 C4 N3 107.3(6)
N2 C5 C6 121.5(7)
N2 C5 C2 111.5(6)
C6 C5 C2 127.0(6)
C7 C6 C5 120.7(7)
C6 C7 C8 117.7(7)
C6 C7 C70 119.6(7)
C8 C7 C70 122.7(7)
C9 C8 C7 119.4(7)
N2 C9 C8 123.4(7)
N4 C14 N5 110.7(7)
C16 C15 N4 109.2(7)
N5 C16 C15 106.4(6)
C26 B C18 112.0(5)
C26 B C43 110.5(5)
C18 B C43 106.4(5)
C26 B C35 108.3(5)
C18 B C35 110.1(5)
C43 B C35 109.3(5)
C23 C18 C19 115.0(5)
C23 C18 B 125.0(5)
C19 C18 B 119.6(5)
C20 C19 C18 123.3(6)
C19 C20 C21 119.8(6)
C19 C20 C24 121.1(6)
C21 C20 C24 118.8(6)
C22 C21 C20 118.8(6)
C21 C22 C23 120.9(6)
C21 C22 C25 118.1(6)
C23 C22 C25 120.8(6)
C22 C23 C18 122.2(6)
F2 C24 F1 106.7(5)
F2 C24 F3 107.5(5)
F1 C24 F3 105.8(5)
F2 C24 C20 112.6(5)
F1 C24 C20 111.8(5)
F3 C24 C20 112.0(6)
F6 C25 F5 106.7(7)
F6 C25 F4 103.4(7)
F5 C25 F4 102.1(7)
F6 C25 C22 115.5(6)
F5 C25 C22 114.6(6)
F4 C25 C22 113.2(6)
C27 C26 C32 115.4(6)
C27 C26 B 125.0(6)
C32 C26 B 119.6(5)
C26 C27 C28 122.8(6)
C29 C28 C27 120.6(6)
C29 C28 C33 120.2(6)
C27 C28 C33 119.2(6)
C28 C29 C31 118.1(6)
C29 C31 C32 120.6(6)
C29 C31 C34 118.5(6)
C32 C31 C34 120.8(6)
C31 C32 C26 122.5(6)
F7 C33 F9 108.1(6)
F7 C33 F8 105.0(6)
F9 C33 F8 105.5(6)
F7 C33 C28 114.0(6)
F9 C33 C28 112.2(6)
F8 C33 C28 111.5(6)
F11 C34 F12 105.8(5)
F11 C34 F10 105.3(5)
F12 C34 F10 105.6(5)
F11 C34 C31 113.2(5)
F12 C34 C31 113.0(5)
F10 C34 C31 113.2(5)
C40 C35 C36 116.2(6)
C40 C35 B 123.2(6)
C36 C35 B 120.6(5)
C37 C36 C35 121.3(6)
C36 C37 C38 120.9(6)
C36 C37 C41 119.8(6)
C38 C37 C41 119.3(6)
C39 C38 C37 118.5(6)
C38 C39 C40 120.7(6)
C38 C39 C42 119.2(6)
C40 C39 C42 120.1(6)
C35 C40 C39 122.3(6)
F14 C41 F15 105.7(6)
F14 C41 F13 105.7(5)
F15 C41 F13 105.4(6)
F14 C41 C37 114.0(6)
F15 C41 C37 112.7(5)
F13 C41 C37 112.6(6)
F16 C42 F18 107.2(5)
F16 C42 F17 106.1(5)
F18 C42 F17 104.9(5)
F16 C42 C39 113.7(6)
F18 C42 C39 112.5(5)
F17 C42 C39 111.8(5)
C44 C43 C48 115.5(5)
C44 C43 B 124.7(5)
C48 C43 B 119.8(5)
C45 C44 C43 122.8(6)
C46 C45 C44 120.6(6)
C46 C45 C49 118.9(6)
C44 C45 C49 120.5(6)
C47 C46 C45 118.5(6)
C46 C47 C48 120.9(6)
C46 C47 C51 121.2(6)
C48 C47 C51 117.8(6)
C47 C48 C43 121.7(6)
F20 C49 F21 106.7(6)
F20 C49 F19 105.1(5)
F21 C49 F19 105.9(6)
F20 C49 C45 112.2(6)
F21 C49 C45 113.2(6)
F19 C49 C45 113.0(6)
F23 C51 F22 105.7(5)
F23 C51 F24 105.0(5)
F22 C51 F24 105.7(5)
F23 C51 C47 113.9(5)
F22 C51 C47 112.7(5)
F24 C51 C47 113.1(5)

loop_
_geom_bond_atom_site_label_1
_geom_bond_atom_site_label_2
_geom_bond_distance
Re C12 1.903(8)
Re C13 1.917(7)
Re C11 1.919(8)
Re N1 2.134(5)
Re N2 2.181(6)
Re N4 2.199(6)
O11 C11 1.150(8)
O12 C12 1.168(8)
O13 C13 1.158(7)
N1 C2 1.328(8)
N1 C3 1.358(8)
N2 C9 1.353(8)
N2 C5 1.371(8)
N3 C4 1.372(8)
N3 C2 1.381(8)
N3 C30 1.448(8)
N4 C14 1.308(8)
N4 C15 1.371(8)
N5 C16 1.359(9)
N5 C14 1.368(8)
N5 C50 1.458(9)
C2 C5 1.460(9)
C3 C4 1.356(9)
C5 C6 1.397(9)
C6 C7 1.373(9)
C7 C8 1.403(10)
C7 C70 1.513(10)
C8 C9 1.381(9)
C15 C16 1.369(9)
B C26 1.639(9)
B C18 1.643(9)
B C43 1.644(9)
B C35 1.645(9)
F1 C24 1.337(7)
F2 C24 1.329(7)
F3 C24 1.340(7)
F4 C25 1.308(8)
F5 C25 1.272(8)
F6 C25 1.254(8)
F7 C33 1.323(7)
F8 C33 1.357(8)
F9 C33 1.332(7)
F10 C34 1.357(7)
F11 C34 1.334(7)
F12 C34 1.344(7)
F13 C41 1.346(7)
F14 C41 1.322(7)
F15 C41 1.337(7)
F16 C42 1.321(7)
F17 C42 1.336(7)
F18 C42 1.329(7)
F19 C49 1.346(7)
F20 C49 1.337(7)
F21 C49 1.343(8)
F22 C51 1.349(7)
F23 C51 1.343(7)
F24 C51 1.353(7)
C18 C23 1.398(8)
C18 C19 1.415(8)
C19 C20 1.380(8)
C20 C21 1.387(8)
C20 C24 1.497(8)
C21 C22 1.383(8)
C22 C23 1.389(8)
C22 C25 1.499(9)
C26 C27 1.381(8)
C26 C32 1.403(8)
C27 C28 1.397(8)
C28 C29 1.380(8)
C28 C33 1.495(8)
C29 C31 1.384(8)
C31 C32 1.389(8)
C31 C34 1.483(9)
C35 C40 1.392(8)
C35 C36 1.419(8)
C36 C37 1.390(8)
C37 C38 1.393(8)
C37 C41 1.491(8)
C38 C39 1.378(8)
C39 C40 1.394(8)
C39 C42 1.513(8)
C43 C44 1.400(8)
C43 C48 1.407(8)
C44 C45 1.383(8)
C45 C46 1.383(8)
C45 C49 1.486(8)
C46 C47 1.379(8)
C47 C48 1.397(8)
C47 C51 1.486(8)
